data_4307970
loop_
_publ_author_name
'Rongmin Yu'
'Kuppuswamy Arumugam'
'Ashok Manepalli'
'Yvon Tran'
'Russell Schmehl'
'Heiko Jacobsen'
'James P. Donahue'

_publ_contact_author_email donahue@tulane.edu
_publ_contact_author_fax 504-865-5596
_publ_contact_author_phone 504-862-3562
_publ_section_title
;
Reversible, Electrochemically Controlled Binding of Phosphine to Iron and
Cobalt Bis(dithiolene) Complexes
;
_journal_name_full 'Inorganic Chemistry'
_journal_page_first 5131
_journal_page_last 5133
_journal_paper_doi 10.1021/ic0624569
_journal_volume 46
_journal_year 2007
_chemical_formula_sum 'C68 H64 Cl4 Co2 O8 S8'
_chemical_formula_weight 1525.34
_chemical_name_systematic
; 
 ? 
;
_space_group_IT_number 2
_symmetry_cell_setting triclinic
_symmetry_space_group_name_Hall '-P 1'
_symmetry_space_group_name_H-M 'P -1'
_atom_sites_solution_hydrogens geom
_atom_sites_solution_primary direct
_atom_sites_solution_secondary difmap
_audit_creation_method SHELXL-97
_cell_angle_alpha 100.5560(10)
_cell_angle_beta 90.3220(10)
_cell_angle_gamma 90.189(2)
_cell_formula_units_Z 1
_cell_length_a 9.6052(10)
_cell_length_b 11.7254(12)
_cell_length_c 15.3302(16)
_cell_measurement_reflns_used 7097
_cell_measurement_temperature 100(2)
_cell_measurement_theta_max 28.224
_cell_measurement_theta_min 2.413
_cell_volume 1697.3(3)
_computing_cell_refinement 'Bruker SMART (Bruker-AXS, 2000)'
_computing_data_collection 'Bruker SMART (Bruker-AXS, 2000)'
_computing_data_reduction 'Bruker SAINT+ (Bruker-AXS, 2004)'
_computing_molecular_graphics 'Bruker SHELXTL (Bruker-AXS, 2000a)'
_computing_publication_material 'Bruker SHELXTL (Bruker-AXS, 2000a)'
_computing_structure_refinement 'SHELXL-97 (Sheldrick, 1997)'
_computing_structure_solution 'SHELXS-97 (Sheldrick, 1990)'
_diffrn_ambient_temperature 100(2)
_diffrn_measured_fraction_theta_full 0.997
_diffrn_measured_fraction_theta_max 0.938
_diffrn_measurement_device_type 'Bruker-AXS SMART APEX'
_diffrn_measurement_method 'phi and omega scans'
_diffrn_radiation_monochromator graphite
_diffrn_radiation_source 'fine-focus sealed tube'
_diffrn_radiation_type MoK\a
_diffrn_radiation_wavelength 0.71073
_diffrn_reflns_av_R_equivalents 0.0339
_diffrn_reflns_av_sigmaI/netI 0.0602
_diffrn_reflns_limit_h_max 12
_diffrn_reflns_limit_h_min -12
_diffrn_reflns_limit_k_max 15
_diffrn_reflns_limit_k_min -15
_diffrn_reflns_limit_l_max 20
_diffrn_reflns_limit_l_min -20
_diffrn_reflns_number 15323
_diffrn_reflns_theta_full 25.00
_diffrn_reflns_theta_max 28.25
_diffrn_reflns_theta_min 1.77
_exptl_absorpt_coefficient_mu 0.947
_exptl_absorpt_correction_T_max 0.9281
_exptl_absorpt_correction_T_min 0.8332
_exptl_absorpt_correction_type multi-scan
_exptl_absorpt_process_details 'SADABS (Sheldrick, 2002)'
_exptl_crystal_colour black
_exptl_crystal_density_diffrn 1.492
_exptl_crystal_density_method 'not measured'
_exptl_crystal_description block
_exptl_crystal_F_000 786
_exptl_crystal_size_max 0.20
_exptl_crystal_size_mid 0.10
_exptl_crystal_size_min 0.08
_refine_diff_density_max 0.812
_refine_diff_density_min -0.501
_refine_diff_density_rms 0.101
_refine_ls_extinction_method none
_refine_ls_goodness_of_fit_ref 1.074
_refine_ls_hydrogen_treatment constr
_refine_ls_matrix_type full
_refine_ls_number_parameters 410
_refine_ls_number_reflns 7887
_refine_ls_number_restraints 0
_refine_ls_restrained_S_all 1.074
_refine_ls_R_factor_all 0.0716
_refine_ls_R_factor_gt 0.0554
_refine_ls_shift/su_max 0.000
_refine_ls_shift/su_mean 0.000
_refine_ls_structure_factor_coef Fsqd
_refine_ls_weighting_details 'calc w=1/[\s^2^(Fo^2^)+(0.0535P)^2^+1.1185P] where P=(Fo^2^+2Fc^2^)/3'
_refine_ls_weighting_scheme calc
_refine_ls_wR_factor_gt 0.1163
_refine_ls_wR_factor_ref 0.1240
_reflns_number_gt 6380
_reflns_number_total 7887
_reflns_threshold_expression >2\s(I)
_cod_data_source_file ic0624569-file006_06.cif
_cod_data_source_block '[Co(S2C2(C6H4-p-OCH3)2)2]2.2(ClCH2CH2Cl)_1b.2(ClCH2CH2Cl)'
_cod_database_code 4307970

loop_
_symmetry_equiv_pos_as_xyz
'x, y, z'
'-x, -y, -z'

loop_
_atom_site_label
_atom_site_type_symbol
_atom_site_fract_x
_atom_site_fract_y
_atom_site_fract_z
_atom_site_U_iso_or_equiv
_atom_site_adp_type
_atom_site_occupancy
_atom_site_symmetry_multiplicity
_atom_site_calc_flag
_atom_site_refinement_flags
_atom_site_disorder_assembly
_atom_site_disorder_group
Co1 Co 0.08685(4) 0.06447(3) 0.06297(3) 0.01224(11) Uani 1 1 d . . .
Cl1 Cl 0.30325(10) -0.19659(9) 0.35759(8) 0.0416(3) Uani 1 1 d . . .
Cl2 Cl -0.02768(12) -0.14085(10) 0.41766(8) 0.0482(3) Uani 1 1 d . . .
S1 S 0.00472(8) 0.23552(6) 0.05850(5) 0.01391(16) Uani 1 1 d . . .
S2 S 0.14781(8) 0.12632(6) 0.19857(5) 0.01462(16) Uani 1 1 d . . .
S3 S 0.23675(8) -0.07482(7) 0.06835(5) 0.01488(16) Uani 1 1 d . . .
S4 S 0.11501(8) 0.03980(6) -0.07994(5) 0.01303(16) Uani 1 1 d . . .
O1 O -0.2406(2) 0.7492(2) 0.20427(15) 0.0234(5) Uani 1 1 d . . .
O2 O 0.2737(3) 0.5210(2) 0.55613(15) 0.0324(6) Uani 1 1 d . . .
O3 O 0.6930(2) -0.4728(2) -0.06764(18) 0.0298(6) Uani 1 1 d . . .
O4 O 0.4613(2) -0.1080(2) -0.45256(14) 0.0251(5) Uani 1 1 d . . .
C1 C 0.0260(3) 0.3156(3) 0.1620(2) 0.0138(6) Uani 1 1 d . . .
C2 C 0.0954(3) 0.2663(3) 0.2262(2) 0.0144(6) Uani 1 1 d . . .
C3 C 0.3031(3) -0.1095(3) -0.0372(2) 0.0153(6) Uani 1 1 d . . .
C4 C 0.2534(3) -0.0568(3) -0.1037(2) 0.0134(6) Uani 1 1 d . . .
C5 C -0.0347(3) 0.4336(3) 0.17899(19) 0.0147(6) Uani 1 1 d . . .
C6 C -0.1210(3) 0.4684(3) 0.2519(2) 0.0162(6) Uani 1 1 d . . .
H6 H -0.1312 0.4196 0.2946 0.019 Uiso 1 1 calc R . .
C7 C -0.1923(3) 0.5728(3) 0.2634(2) 0.0170(6) Uani 1 1 d . . .
H7 H -0.2522 0.5947 0.3127 0.020 Uiso 1 1 calc R . .
C8 C -0.1746(3) 0.6456(3) 0.2011(2) 0.0167(6) Uani 1 1 d . . .
C9 C -0.0827(3) 0.6140(3) 0.1310(2) 0.0180(7) Uani 1 1 d . . .
H9 H -0.0657 0.6657 0.0911 0.022 Uiso 1 1 calc R . .
C10 C -0.0164(3) 0.5086(3) 0.1189(2) 0.0164(6) Uani 1 1 d . . .
H10 H 0.0426 0.4865 0.0692 0.020 Uiso 1 1 calc R . .
C11 C -0.3529(4) 0.7757(3) 0.2648(2) 0.0276(8) Uani 1 1 d . . .
H11A H -0.4215 0.7126 0.2542 0.041 Uiso 1 1 calc R . .
H11B H -0.3970 0.8481 0.2560 0.041 Uiso 1 1 calc R . .
H11C H -0.3175 0.7848 0.3257 0.041 Uiso 1 1 calc R . .
C12 C 0.1395(3) 0.3342(3) 0.3132(2) 0.0157(6) Uani 1 1 d . . .
C13 C 0.0984(4) 0.3057(3) 0.3934(2) 0.0245(8) Uani 1 1 d . . .
H13 H 0.0394 0.2406 0.3936 0.029 Uiso 1 1 calc R . .
C14 C 0.1430(4) 0.3715(3) 0.4730(2) 0.0273(8) Uani 1 1 d . . .
H14 H 0.1124 0.3524 0.5274 0.033 Uiso 1 1 calc R . .
C15 C 0.2314(4) 0.4646(3) 0.4740(2) 0.0219(7) Uani 1 1 d . . .
C16 C 0.2726(4) 0.4946(3) 0.3954(2) 0.0279(8) Uani 1 1 d . . .
H16 H 0.3328 0.5591 0.3957 0.033 Uiso 1 1 calc R . .
C17 C 0.2256(4) 0.4299(3) 0.3158(2) 0.0273(8) Uani 1 1 d . . .
H17 H 0.2531 0.4516 0.2617 0.033 Uiso 1 1 calc R . .
C18 C 0.3564(5) 0.6232(3) 0.5604(3) 0.0420(11) Uani 1 1 d . . .
H18A H 0.4441 0.6034 0.5291 0.063 Uiso 1 1 calc R . .
H18B H 0.3760 0.6569 0.6226 0.063 Uiso 1 1 calc R . .
H18C H 0.3057 0.6796 0.5325 0.063 Uiso 1 1 calc R . .
C19 C 0.4076(3) -0.2040(3) -0.0491(2) 0.0149(6) Uani 1 1 d . . .
C20 C 0.3831(3) -0.3059(3) -0.1098(2) 0.0195(7) Uani 1 1 d . . .
H20 H 0.3022 -0.3125 -0.1463 0.023 Uiso 1 1 calc R . .
C21 C 0.4756(4) -0.3982(3) -0.1179(2) 0.0219(7) Uani 1 1 d . . .
H21 H 0.4568 -0.4678 -0.1587 0.026 Uiso 1 1 calc R . .
C22 C 0.5948(3) -0.3884(3) -0.0663(2) 0.0191(7) Uani 1 1 d . . .
C23 C 0.6222(3) -0.2853(3) -0.0065(2) 0.0192(7) Uani 1 1 d . . .
H23 H 0.7053 -0.2776 0.0280 0.023 Uiso 1 1 calc R . .
C24 C 0.5284(3) -0.1947(3) 0.0024(2) 0.0167(6) Uani 1 1 d . . .
H24 H 0.5466 -0.1255 0.0440 0.020 Uiso 1 1 calc R . .
C25 C 0.6573(4) -0.5870(3) -0.1126(3) 0.0285(8) Uani 1 1 d . . .
H25A H 0.5678 -0.6101 -0.0906 0.043 Uiso 1 1 calc R . .
H25B H 0.7296 -0.6415 -0.1014 0.043 Uiso 1 1 calc R . .
H25C H 0.6501 -0.5878 -0.1765 0.043 Uiso 1 1 calc R . .
C26 C 0.3105(3) -0.0711(3) -0.1943(2) 0.0140(6) Uani 1 1 d . . .
C27 C 0.2225(3) -0.0746(3) -0.2682(2) 0.0168(6) Uani 1 1 d . . .
H27 H 0.1246 -0.0695 -0.2598 0.020 Uiso 1 1 calc R . .
C28 C 0.2752(3) -0.0855(3) -0.3527(2) 0.0186(7) Uani 1 1 d . . .
H28 H 0.2139 -0.0866 -0.4017 0.022 Uiso 1 1 calc R . .
C29 C 0.4181(3) -0.0949(3) -0.3665(2) 0.0171(6) Uani 1 1 d . . .
C30 C 0.5078(3) -0.0913(3) -0.2946(2) 0.0183(7) Uani 1 1 d . . .
H30 H 0.6055 -0.0967 -0.3034 0.022 Uiso 1 1 calc R . .
C31 C 0.4532(3) -0.0796(3) -0.2095(2) 0.0171(6) Uani 1 1 d . . .
H31 H 0.5149 -0.0774 -0.1605 0.021 Uiso 1 1 calc R . .
C32 C 0.6064(4) -0.1228(4) -0.4684(2) 0.0325(9) Uani 1 1 d . . .
H32A H 0.6570 -0.0553 -0.4360 0.049 Uiso 1 1 calc R . .
H32B H 0.6243 -0.1303 -0.5320 0.049 Uiso 1 1 calc R . .
H32C H 0.6380 -0.1929 -0.4480 0.049 Uiso 1 1 calc R . .
C1S C 0.1548(4) -0.2151(4) 0.2854(3) 0.0373(10) Uani 1 1 d . . .
H1SA H 0.1845 -0.2101 0.2245 0.045 Uiso 1 1 calc R . .
H1SB H 0.1144 -0.2932 0.2840 0.045 Uiso 1 1 calc R . .
C2S C 0.0468(4) -0.1264(3) 0.3144(3) 0.0338(9) Uani 1 1 d . . .
H2SA H -0.0276 -0.1337 0.2687 0.041 Uiso 1 1 calc R . .
H2SB H 0.0888 -0.0482 0.3197 0.041 Uiso 1 1 calc R . .

loop_
_atom_site_aniso_label
_atom_site_aniso_U_11
_atom_site_aniso_U_22
_atom_site_aniso_U_33
_atom_site_aniso_U_23
_atom_site_aniso_U_13
_atom_site_aniso_U_12
Co1 0.0130(2) 0.0119(2) 0.0111(2) 0.00002(15) -0.00028(15) 0.00186(15)
Cl1 0.0262(5) 0.0420(6) 0.0590(7) 0.0153(5) -0.0083(5) 0.0000(4)
Cl2 0.0448(6) 0.0525(7) 0.0468(7) 0.0072(5) 0.0104(5) 0.0111(5)
S1 0.0164(4) 0.0125(4) 0.0122(4) 0.0009(3) -0.0005(3) 0.0015(3)
S2 0.0170(4) 0.0125(4) 0.0138(4) 0.0009(3) -0.0021(3) 0.0017(3)
S3 0.0150(4) 0.0156(4) 0.0137(4) 0.0018(3) -0.0005(3) 0.0035(3)
S4 0.0135(4) 0.0120(4) 0.0132(4) 0.0014(3) 0.0005(3) 0.0023(3)
O1 0.0269(13) 0.0189(12) 0.0254(13) 0.0065(10) 0.0047(10) 0.0090(10)
O2 0.0500(17) 0.0300(14) 0.0149(12) -0.0014(10) -0.0063(11) -0.0140(12)
O3 0.0222(13) 0.0191(12) 0.0479(16) 0.0049(11) 0.0033(12) 0.0088(10)
O4 0.0208(12) 0.0385(14) 0.0133(11) -0.0019(10) 0.0040(9) 0.0025(11)
C1 0.0158(15) 0.0122(14) 0.0131(14) 0.0021(11) -0.0004(12) -0.0010(12)
C2 0.0150(15) 0.0128(14) 0.0137(15) -0.0018(12) 0.0033(12) -0.0013(11)
C3 0.0129(15) 0.0134(15) 0.0182(15) -0.0004(12) 0.0001(12) -0.0012(12)
C4 0.0113(14) 0.0126(14) 0.0145(15) -0.0022(11) -0.0011(11) 0.0017(11)
C5 0.0153(15) 0.0154(15) 0.0125(14) -0.0001(12) -0.0005(12) 0.0012(12)
C6 0.0223(16) 0.0152(15) 0.0114(14) 0.0035(12) 0.0007(12) 0.0019(12)
C7 0.0204(16) 0.0153(15) 0.0137(15) -0.0018(12) 0.0036(12) 0.0011(12)
C8 0.0165(16) 0.0149(15) 0.0184(16) 0.0024(12) -0.0023(12) 0.0019(12)
C9 0.0214(17) 0.0188(16) 0.0155(15) 0.0076(13) 0.0015(13) 0.0036(13)
C10 0.0157(15) 0.0173(16) 0.0149(15) -0.0001(12) 0.0007(12) 0.0014(12)
C11 0.0253(19) 0.0239(18) 0.031(2) -0.0009(15) 0.0092(15) 0.0072(15)
C12 0.0172(16) 0.0146(15) 0.0149(15) 0.0019(12) 0.0005(12) 0.0011(12)
C13 0.0288(19) 0.0248(18) 0.0200(17) 0.0042(14) -0.0007(14) -0.0096(15)
C14 0.035(2) 0.033(2) 0.0148(16) 0.0055(14) 0.0000(15) -0.0073(16)
C15 0.0271(18) 0.0209(17) 0.0159(16) -0.0015(13) -0.0032(14) -0.0005(14)
C16 0.036(2) 0.0243(18) 0.0222(18) 0.0019(14) -0.0015(15) -0.0141(16)
C17 0.038(2) 0.031(2) 0.0139(16) 0.0062(14) 0.0020(15) -0.0096(16)
C18 0.061(3) 0.030(2) 0.030(2) -0.0063(17) -0.009(2) -0.017(2)
C19 0.0142(15) 0.0130(15) 0.0171(15) 0.0015(12) 0.0041(12) 0.0040(12)
C20 0.0151(16) 0.0209(17) 0.0203(16) -0.0020(13) -0.0013(13) 0.0016(13)
C21 0.0254(18) 0.0143(16) 0.0235(18) -0.0034(13) 0.0039(14) 0.0011(13)
C22 0.0174(16) 0.0167(16) 0.0247(17) 0.0071(13) 0.0067(13) 0.0044(12)
C23 0.0147(16) 0.0223(17) 0.0223(17) 0.0090(14) -0.0014(13) 0.0006(13)
C24 0.0165(16) 0.0157(15) 0.0177(15) 0.0022(12) -0.0007(12) 0.0001(12)
C25 0.031(2) 0.0161(17) 0.039(2) 0.0053(15) 0.0119(16) 0.0076(15)
C26 0.0132(15) 0.0114(14) 0.0172(15) 0.0024(12) 0.0005(12) 0.0004(11)
C27 0.0115(15) 0.0175(16) 0.0206(16) 0.0013(13) -0.0003(12) 0.0009(12)
C28 0.0205(17) 0.0192(16) 0.0157(15) 0.0029(13) -0.0055(13) -0.0014(13)
C29 0.0207(16) 0.0147(15) 0.0142(15) -0.0019(12) 0.0025(12) -0.0002(12)
C30 0.0156(16) 0.0196(16) 0.0188(16) 0.0011(13) 0.0008(13) 0.0036(13)
C31 0.0175(16) 0.0174(16) 0.0164(15) 0.0029(12) -0.0022(12) 0.0019(12)
C32 0.026(2) 0.050(2) 0.0199(18) 0.0015(17) 0.0101(15) 0.0067(18)
C1S 0.037(2) 0.047(3) 0.027(2) 0.0056(18) 0.0007(17) 0.0079(19)
C2S 0.032(2) 0.032(2) 0.040(2) 0.0157(18) -0.0080(17) -0.0024(17)

loop_
_atom_type_symbol
_atom_type_description
_atom_type_scat_dispersion_real
_atom_type_scat_dispersion_imag
_atom_type_scat_source
C C 0.0033 0.0016 'International Tables Vol C Tables 4.2.6.8 and 6.1.1.4'
H H 0.0000 0.0000 'International Tables Vol C Tables 4.2.6.8 and 6.1.1.4'
O O 0.0106 0.0060 'International Tables Vol C Tables 4.2.6.8 and 6.1.1.4'
S S 0.1246 0.1234 'International Tables Vol C Tables 4.2.6.8 and 6.1.1.4'
Cl Cl 0.1484 0.1585 'International Tables Vol C Tables 4.2.6.8 and 6.1.1.4'
Co Co 0.3494 0.9721 'International Tables Vol C Tables 4.2.6.8 and 6.1.1.4'

loop_
_geom_angle_atom_site_label_1
_geom_angle_atom_site_label_2
_geom_angle_atom_site_label_3
_geom_angle
_geom_angle_site_symmetry_1
_geom_angle_site_symmetry_3
_geom_angle_publ_flag
S2 Co1 S1 88.73(3) . . ?
S2 Co1 S4 153.93(4) . . ?
S1 Co1 S4 88.23(3) . . ?
S2 Co1 S3 84.84(3) . . ?
S1 Co1 S3 160.28(4) . . ?
S4 Co1 S3 89.39(3) . . ?
S2 Co1 S4 101.77(3) . 2 ?
S1 Co1 S4 101.88(3) . 2 ?
S4 Co1 S4 104.19(3) . 2 ?
S3 Co1 S4 97.68(3) . 2 ?
S2 Co1 Co1 151.26(3) . 2 ?
S1 Co1 Co1 98.57(3) . 2 ?
S4 Co1 Co1 54.62(2) . 2 ?
S3 Co1 Co1 95.97(3) . 2 ?
S4 Co1 Co1 49.57(2) 2 2 ?
C1 S1 Co1 106.56(11) . . ?
C2 S2 Co1 107.52(11) . . ?
C3 S3 Co1 105.20(11) . . ?
C4 S4 Co1 105.77(10) . . ?
C4 S4 Co1 108.97(10) . 2 ?
Co1 S4 Co1 75.81(3) . 2 ?
C8 O1 C11 117.8(3) . . ?
C15 O2 C18 117.6(3) . . ?
C22 O3 C25 117.2(3) . . ?
C29 O4 C32 117.2(3) . . ?
C2 C1 C5 123.9(3) . . ?
C2 C1 S1 118.8(2) . . ?
C5 C1 S1 117.2(2) . . ?
C1 C2 C12 122.9(3) . . ?
C1 C2 S2 118.2(2) . . ?
C12 C2 S2 118.5(2) . . ?
C4 C3 C19 124.9(3) . . ?
C4 C3 S3 120.5(2) . . ?
C19 C3 S3 114.4(2) . . ?
C3 C4 C26 125.5(3) . . ?
C3 C4 S4 118.2(2) . . ?
C26 C4 S4 116.3(2) . . ?
C6 C5 C10 118.5(3) . . ?
C6 C5 C1 120.4(3) . . ?
C10 C5 C1 120.9(3) . . ?
C7 C6 C5 121.4(3) . . ?
C6 C7 C8 119.0(3) . . ?
O1 C8 C9 115.8(3) . . ?
O1 C8 C7 124.5(3) . . ?
C9 C8 C7 119.7(3) . . ?
C10 C9 C8 120.5(3) . . ?
C9 C10 C5 120.7(3) . . ?
C17 C12 C13 118.0(3) . . ?
C17 C12 C2 119.5(3) . . ?
C13 C12 C2 122.6(3) . . ?
C14 C13 C12 120.5(3) . . ?
C15 C14 C13 120.6(3) . . ?
O2 C15 C16 124.3(3) . . ?
O2 C15 C14 115.9(3) . . ?
C16 C15 C14 119.8(3) . . ?
C15 C16 C17 119.4(3) . . ?
C16 C17 C12 121.7(3) . . ?
C20 C19 C24 118.9(3) . . ?
C20 C19 C3 120.1(3) . . ?
C24 C19 C3 121.0(3) . . ?
C21 C20 C19 120.9(3) . . ?
C22 C21 C20 119.8(3) . . ?
O3 C22 C21 125.4(3) . . ?
O3 C22 C23 114.8(3) . . ?
C21 C22 C23 119.8(3) . . ?
C24 C23 C22 120.1(3) . . ?
C23 C24 C19 120.5(3) . . ?
C31 C26 C27 117.6(3) . . ?
C31 C26 C4 121.4(3) . . ?
C27 C26 C4 120.9(3) . . ?
C28 C27 C26 121.3(3) . . ?
C27 C28 C29 120.1(3) . . ?
O4 C29 C30 123.9(3) . . ?
O4 C29 C28 116.3(3) . . ?
C30 C29 C28 119.8(3) . . ?
C29 C30 C31 119.4(3) . . ?
C26 C31 C30 121.7(3) . . ?
C2S C1S Cl1 112.0(3) . . ?
C1S C2S Cl2 112.1(3) . . ?

loop_
_geom_bond_atom_site_label_1
_geom_bond_atom_site_label_2
_geom_bond_distance
_geom_bond_site_symmetry_2
_geom_bond_publ_flag
Co1 S2 2.1498(9) . ?
Co1 S1 2.1701(9) . ?
Co1 S4 2.1751(8) . ?
Co1 S3 2.1934(8) . ?
Co1 S4 2.3299(9) 2 ?
Co1 Co1 2.7703(8) 2 ?
Cl1 C1S 1.788(4) . ?
Cl2 C2S 1.777(4) . ?
S1 C1 1.700(3) . ?
S2 C2 1.697(3) . ?
S3 C3 1.721(3) . ?
S4 C4 1.745(3) . ?
S4 Co1 2.3299(9) 2 ?
O1 C8 1.364(4) . ?
O1 C11 1.424(4) . ?
O2 C15 1.369(4) . ?
O2 C18 1.427(4) . ?
O3 C22 1.367(4) . ?
O3 C25 1.429(4) . ?
O4 C29 1.367(4) . ?
O4 C32 1.422(4) . ?
C1 C2 1.398(4) . ?
C1 C5 1.482(4) . ?
C2 C12 1.481(4) . ?
C3 C4 1.371(4) . ?
C3 C19 1.484(4) . ?
C4 C26 1.477(4) . ?
C5 C6 1.396(4) . ?
C5 C10 1.396(4) . ?
C6 C7 1.388(4) . ?
C7 C8 1.403(4) . ?
C8 C9 1.393(4) . ?
C9 C10 1.376(4) . ?
C12 C17 1.386(5) . ?
C12 C13 1.391(4) . ?
C13 C14 1.383(5) . ?
C14 C15 1.378(5) . ?
C15 C16 1.376(5) . ?
C16 C17 1.386(5) . ?
C19 C20 1.392(4) . ?
C19 C24 1.393(4) . ?
C20 C21 1.390(4) . ?
C21 C22 1.379(5) . ?
C22 C23 1.400(5) . ?
C23 C24 1.384(4) . ?
C26 C31 1.392(4) . ?
C26 C27 1.405(4) . ?
C27 C28 1.378(4) . ?
C28 C29 1.391(4) . ?
C29 C30 1.389(4) . ?
C30 C31 1.392(4) . ?
C1S C2S 1.482(5) . ?
